data_7709036
loop_
_publ_author_name
'Ni, Hangcheng'
'Lu, Zhenpin'
'Xie, Zuowei'

_publ_section_title
;
 Light-enabled alkenylation of iodocarboranes with unactivated alkenes.
;
_journal_issue 1
_journal_name_full 'Dalton transactions (Cambridge, England : 2003)'
_journal_page_first 104
_journal_page_last 110
_journal_paper_doi 10.1039/d1dt03726a
_journal_volume 51
_journal_year 2021
_chemical_formula_sum 'C12 H22 B10'
_chemical_formula_weight 274.39
_space_group_crystal_system orthorhombic
_space_group_IT_number 19
_space_group_name_Hall 'P 2ac 2ab'
_space_group_name_H-M_alt 'P 21 21 21'
_atom_sites_solution_hydrogens mixed
_audit_creation_method SHELXL-2014/6
_audit_update_record
;
2021-11-03 deposited with the CCDC.	2021-11-22 downloaded from the CCDC.
;
_cell_angle_alpha 90
_cell_angle_beta 90
_cell_angle_gamma 90
_cell_formula_units_Z 4
_cell_length_a 11.7028(5)
_cell_length_b 11.9322(6)
_cell_length_c 12.0721(6)
_cell_measurement_reflns_used 251
_cell_measurement_temperature 296(2)
_cell_measurement_theta_max 15
_cell_measurement_theta_min 15
_cell_volume 1685.75(14)
_computing_cell_refinement 'BRUKER KAPPA APEXII DUO DIFFRACTOMETER'
_computing_data_collection 'BRUKER KAPPA APEXII DUO DIFFRACTOMETER'
_computing_data_reduction 'BRUKER KAPPA APEXII DUO DIFFRACTOMETER'
_computing_molecular_graphics 'BRUKER SHELXTL'
_computing_publication_material 'BRUKER SHELXTL'
_computing_structure_refinement 'SHELXL-2014/6 (Sheldrick, 2014)'
_diffrn_ambient_temperature 296(2)
_diffrn_measured_fraction_theta_full 0.996
_diffrn_measured_fraction_theta_max 0.996
_diffrn_measurement_device_type 'BRUKER KAPPA APEXII DUO DIFFRACTOMETER'
_diffrn_measurement_method 'PHI & OMEGA SCAN'
_diffrn_radiation_type MoK\a
_diffrn_radiation_wavelength 0.71073
_diffrn_reflns_av_R_equivalents 0.0399
_diffrn_reflns_av_unetI/netI 0.0216
_diffrn_reflns_Laue_measured_fraction_full 0.996
_diffrn_reflns_Laue_measured_fraction_max 0.996
_diffrn_reflns_limit_h_max 14
_diffrn_reflns_limit_h_min -14
_diffrn_reflns_limit_k_max 14
_diffrn_reflns_limit_k_min -14
_diffrn_reflns_limit_l_max 14
_diffrn_reflns_limit_l_min -14
_diffrn_reflns_number 32158
_diffrn_reflns_point_group_measured_fraction_full 0.997
_diffrn_reflns_point_group_measured_fraction_max 0.997
_diffrn_reflns_theta_full 25.242
_diffrn_reflns_theta_max 25.248
_diffrn_reflns_theta_min 2.400
_exptl_absorpt_coefficient_mu 0.052
_exptl_absorpt_correction_T_max 0.7456
_exptl_absorpt_correction_T_min 0.6829
_exptl_absorpt_correction_type multi-scan
_exptl_crystal_colour colourless
_exptl_crystal_density_diffrn 1.081
_exptl_crystal_description block
_exptl_crystal_F_000 576
_exptl_crystal_size_max 0.500
_exptl_crystal_size_mid 0.400
_exptl_crystal_size_min 0.300
_refine_diff_density_max 0.200
_refine_diff_density_min -0.170
_refine_diff_density_rms 0.034
_refine_ls_abs_structure_details
;
 Flack x determined using 871 quotients [(I+)-(I-)]/[(I+)+(I-)]
 (Parsons, Flack and Wagner, Acta Cryst. B69 (2013) 249-259).
;
_refine_ls_abs_structure_Flack 0.3(9)
_refine_ls_extinction_coef 0.10(2)
_refine_ls_extinction_expression Fc^*^=kFc[1+0.001xFc^2^\l^3^/sin(2\q)]^-1/4^
_refine_ls_extinction_method SHELXL
_refine_ls_goodness_of_fit_ref 1.054
_refine_ls_hydrogen_treatment mixed
_refine_ls_matrix_type full
_refine_ls_number_parameters 208
_refine_ls_number_reflns 3039
_refine_ls_number_restraints 0
_refine_ls_restrained_S_all 1.054
_refine_ls_R_factor_all 0.0965
_refine_ls_R_factor_gt 0.0782
_refine_ls_shift/su_max 0.003
_refine_ls_shift/su_mean 0.000
_refine_ls_structure_factor_coef Fsqd
_refine_ls_weighting_details 'w=1/[\s^2^(Fo^2^)+(0.1194P)^2^+0.5092P] where P=(Fo^2^+2Fc^2^)/3'
_refine_ls_weighting_scheme calc
_refine_ls_wR_factor_gt 0.2140
_refine_ls_wR_factor_ref 0.2315
_reflns_Friedel_coverage 0.739
_reflns_Friedel_fraction_full 0.998
_reflns_Friedel_fraction_max 0.998
_reflns_number_gt 2410
_reflns_number_total 3039
_reflns_threshold_expression 'I > 2\s(I)'
_cod_data_source_file d1dt03726a2.cif
_cod_data_source_block 3An
_cod_depositor_comments 'Adding full bibliography for 7709034--7709037.cif.'
_cod_database_code 7709036
_shelx_space_group_comment
;
The symmetry employed for this shelxl refinement is uniquely defined
by the following loop, which should always be used as a source of
symmetry information in preference to the above space-group names.
They are only intended as comments.
;
_shelx_estimated_absorpt_t_min 0.975
_shelx_estimated_absorpt_t_max 0.985
_shelxl_version_number 2014/6

loop_
_space_group_symop_operation_xyz
'x, y, z'
'-x+1/2, -y, z+1/2'
'-x, y+1/2, -z+1/2'
'x+1/2, -y+1/2, -z'

loop_
_atom_site_label
_atom_site_type_symbol
_atom_site_fract_x
_atom_site_fract_y
_atom_site_fract_z
_atom_site_U_iso_or_equiv
_atom_site_adp_type
_atom_site_occupancy
_atom_site_site_symmetry_order
_atom_site_calc_flag
_atom_site_refinement_flags_posn
_atom_site_refinement_flags_adp
_atom_site_refinement_flags_occupancy
_atom_site_disorder_assembly
_atom_site_disorder_group
C1 C 0.2138(3) 0.2768(3) 0.2388(3) 0.0607(11) Uani 1 1 d . . . . .
C2 C 0.1055(4) 0.3640(5) 0.2451(4) 0.0895(16) Uani 1 1 d . . . . .
C11 C 0.2556(4) 0.2452(4) 0.1230(4) 0.0781(13) Uani 1 1 d . . . . .
H11A H 0.1964 0.2023 0.0860 0.094 Uiso 1 1 calc R U . . .
H11B H 0.2677 0.3132 0.0806 0.094 Uiso 1 1 calc R U . . .
C12 C 0.3653(4) 0.1773(4) 0.1228(4) 0.0740(12) Uani 1 1 d . . . . .
C13 C 0.3591(7) 0.0680(5) 0.1056(6) 0.1038(19) Uani 1 1 d . . . . .
C14 C 0.4754(4) 0.2358(4) 0.1373(3) 0.0677(11) Uani 1 1 d . . . . .
C15 C 0.5660(5) 0.1847(5) 0.1899(4) 0.0862(15) Uani 1 1 d . . . . .
H15A H 0.5567 0.1124 0.2172 0.103 Uiso 1 1 calc R U . . .
C16 C 0.6690(5) 0.2369(6) 0.2033(5) 0.1002(18) Uani 1 1 d . . . . .
H16A H 0.7288 0.1995 0.2380 0.120 Uiso 1 1 calc R U . . .
C17 C 0.6843(5) 0.3441(6) 0.1656(6) 0.1020(19) Uani 1 1 d . . . . .
H17A H 0.7539 0.3803 0.1760 0.122 Uiso 1 1 calc R U . . .
C18 C 0.5961(5) 0.3978(5) 0.1121(5) 0.0951(17) Uani 1 1 d . . . . .
H18A H 0.6060 0.4702 0.0851 0.114 Uiso 1 1 calc R U . . .
C19 C 0.4937(4) 0.3441(4) 0.0991(4) 0.0781(13) Uani 1 1 d . . . . .
H19A H 0.4343 0.3813 0.0635 0.094 Uiso 1 1 calc R U . . .
C20 C 0.0566(8) 0.4066(10) 0.1363(6) 0.197(5) Uani 1 1 d . . . . .
H20A H -0.0059 0.4566 0.1511 0.296 Uiso 1 1 calc R U . . .
H20B H 0.1149 0.4458 0.0959 0.296 Uiso 1 1 calc R U . . .
H20C H 0.0298 0.3444 0.0931 0.296 Uiso 1 1 calc R U . . .
B3 B 0.2393(8) 0.4045(6) 0.2865(7) 0.126(4) Uani 1 1 d . . . . .
H3 H 0.2934 0.4653 0.2425 0.152 Uiso 1 1 calc R U . . .
B4 B 0.2937(6) 0.2831(11) 0.3513(5) 0.144(4) Uani 1 1 d . . . . .
H4 H 0.3846 0.2598 0.3514 0.173 Uiso 1 1 calc R U . . .
B5 B 0.1909(10) 0.1832(7) 0.3413(7) 0.131(3) Uani 1 1 d . . . . .
H5 H 0.2120 0.0937 0.3332 0.158 Uiso 1 1 calc R U . . .
B6 B 0.0786(8) 0.2324(7) 0.2750(7) 0.116(3) Uani 1 1 d . . . . .
H6 H 0.0262 0.1774 0.2223 0.140 Uiso 1 1 calc R U . . .
B7 B 0.1184(8) 0.4452(5) 0.3613(6) 0.122(3) Uani 1 1 d . . . . .
H7 H 0.0929 0.5338 0.3662 0.147 Uiso 1 1 calc R U . . .
B8 B 0.2350(8) 0.3963(12) 0.4292(8) 0.158(5) Uani 1 1 d . . . . .
H8 H 0.2881 0.4523 0.4802 0.190 Uiso 1 1 calc R U . . .
B9 B 0.2112(9) 0.2606(12) 0.4654(6) 0.160(5) Uani 1 1 d . . . . .
H9 H 0.2490 0.2258 0.5414 0.192 Uiso 1 1 calc R U . . .
B10 B 0.0766(11) 0.2249(7) 0.4169(8) 0.144(4) Uani 1 1 d . . . . .
H10 H 0.0231 0.1640 0.4614 0.173 Uiso 1 1 calc R U . . .
B11 B 0.0196(5) 0.3405(9) 0.3524(6) 0.120(3) Uani 1 1 d . . . . .
H11 H -0.0725 0.3589 0.3512 0.144 Uiso 1 1 calc R U . . .
B12 B 0.0992(5) 0.3566(5) 0.4715(5) 0.0820(16) Uani 1 1 d . . . . .
H12 H 0.0607 0.3836 0.5502 0.098 Uiso 1 1 calc R U . . .
H13A H 0.294(5) 0.019(5) 0.104(5) 0.103(19) Uiso 1 1 d . . . . .
H13B H 0.428(5) 0.028(5) 0.118(5) 0.098(18) Uiso 1 1 d . . . . .

loop_
_atom_site_aniso_label
_atom_site_aniso_U_11
_atom_site_aniso_U_22
_atom_site_aniso_U_33
_atom_site_aniso_U_23
_atom_site_aniso_U_13
_atom_site_aniso_U_12
C1 0.065(2) 0.064(2) 0.054(2) -0.0066(18) -0.0062(17) 0.0049(18)
C2 0.083(3) 0.122(4) 0.064(3) 0.013(3) 0.006(2) 0.045(3)
C11 0.083(3) 0.094(3) 0.057(2) -0.020(2) -0.006(2) 0.014(3)
C12 0.093(3) 0.071(3) 0.057(2) -0.011(2) 0.008(2) 0.012(2)
C13 0.114(5) 0.083(4) 0.115(5) -0.021(3) 0.023(4) 0.003(4)
C14 0.083(3) 0.070(3) 0.0502(19) -0.001(2) 0.012(2) 0.025(2)
C15 0.102(4) 0.080(3) 0.077(3) 0.010(2) 0.009(3) 0.035(3)
C16 0.085(4) 0.123(5) 0.092(4) -0.002(4) -0.004(3) 0.035(4)
C17 0.083(3) 0.110(5) 0.113(5) -0.027(4) 0.013(3) 0.008(3)
C18 0.099(4) 0.080(3) 0.107(4) 0.005(3) 0.026(3) 0.009(3)
C19 0.088(3) 0.073(3) 0.073(3) 0.006(2) 0.006(2) 0.026(3)
C20 0.187(7) 0.318(13) 0.086(4) 0.048(7) 0.011(5) 0.152(9)
B3 0.164(7) 0.098(5) 0.117(6) -0.059(4) 0.078(5) -0.080(5)
B4 0.078(4) 0.300(13) 0.054(3) -0.046(6) -0.019(3) 0.075(6)
B5 0.210(10) 0.088(5) 0.096(5) 0.010(4) 0.036(6) 0.057(6)
B6 0.128(6) 0.122(6) 0.100(5) -0.019(4) 0.016(4) -0.059(5)
B7 0.198(9) 0.067(3) 0.102(5) 0.003(3) 0.069(6) 0.035(4)
B8 0.108(6) 0.261(14) 0.106(6) -0.113(8) 0.026(5) -0.054(8)
B9 0.163(8) 0.256(13) 0.060(4) 0.014(6) 0.011(4) 0.143(10)
B10 0.220(11) 0.089(5) 0.123(6) 0.011(5) 0.083(8) -0.027(6)
B11 0.068(3) 0.217(9) 0.077(4) -0.006(5) 0.015(3) 0.010(4)
B12 0.091(4) 0.087(4) 0.068(3) 0.002(3) 0.019(3) 0.024(3)

loop_
_atom_type_symbol
_atom_type_description
_atom_type_scat_dispersion_real
_atom_type_scat_dispersion_imag
_atom_type_scat_source
C C 0.0033 0.0016 'International Tables Vol C Tables 4.2.6.8 and 6.1.1.4'
H H 0.0000 0.0000 'International Tables Vol C Tables 4.2.6.8 and 6.1.1.4'
B B 0.0013 0.0007 'International Tables Vol C Tables 4.2.6.8 and 6.1.1.4'

loop_
_geom_angle_atom_site_label_1
_geom_angle_atom_site_label_2
_geom_angle_atom_site_label_3
_geom_angle
_geom_angle_site_symmetry_1
_geom_angle_site_symmetry_3
_geom_angle_publ_flag
C11 C1 C2 116.5(3) . . ?
C11 C1 B4 125.7(4) . . ?
C2 C1 B4 111.7(4) . . ?
C11 C1 B3 119.2(4) . . ?
C2 C1 B3 62.6(4) . . ?
B4 C1 B3 64.5(5) . . ?
C11 C1 B5 123.9(4) . . ?
C2 C1 B5 105.2(4) . . ?
B4 C1 B5 61.1(6) . . ?
B3 C1 B5 112.4(5) . . ?
C11 C1 B6 116.7(4) . . ?
C2 C1 B6 58.3(4) . . ?
B4 C1 B6 108.9(5) . . ?
B3 C1 B6 111.1(5) . . ?
B5 C1 B6 57.7(5) . . ?
C20 C2 C1 117.5(4) . . ?
C20 C2 B6 115.9(7) . . ?
C1 C2 B6 63.4(4) . . ?
C20 C2 B11 120.1(5) . . ?
C1 C2 B11 113.3(5) . . ?
B6 C2 B11 63.4(5) . . ?
C20 C2 B7 123.5(6) . . ?
C1 C2 B7 109.2(4) . . ?
B6 C2 B7 112.3(5) . . ?
B11 C2 B7 60.7(4) . . ?
C20 C2 B3 120.1(6) . . ?
C1 C2 B3 59.1(3) . . ?
B6 C2 B3 112.4(5) . . ?
B11 C2 B3 111.9(5) . . ?
B7 C2 B3 61.4(4) . . ?
C12 C11 C1 113.8(4) . . ?
C13 C12 C14 122.2(5) . . ?
C13 C12 C11 118.7(6) . . ?
C14 C12 C11 119.0(4) . . ?
C15 C14 C19 116.5(5) . . ?
C15 C14 C12 121.1(4) . . ?
C19 C14 C12 122.4(4) . . ?
C16 C15 C14 122.1(5) . . ?
C15 C16 C17 120.1(5) . . ?
C16 C17 C18 119.5(6) . . ?
C19 C18 C17 119.5(5) . . ?
C18 C19 C14 122.2(5) . . ?
C1 B3 C2 58.3(3) . . ?
C1 B3 B8 106.9(7) . . ?
C2 B3 B8 104.4(5) . . ?
C1 B3 B7 106.9(5) . . ?
C2 B3 B7 59.3(4) . . ?
B8 B3 B7 58.4(5) . . ?
C1 B3 B4 57.6(4) . . ?
C2 B3 B4 103.2(5) . . ?
B8 B3 B4 61.4(7) . . ?
B7 B3 B4 106.9(5) . . ?
C1 B4 B5 60.6(4) . . ?
C1 B4 B9 109.7(6) . . ?
B5 B4 B9 63.0(7) . . ?
C1 B4 B3 57.9(3) . . ?
B5 B4 B3 106.8(5) . . ?
B9 B4 B3 106.4(5) . . ?
C1 B4 B8 104.5(6) . . ?
B5 B4 B8 107.2(5) . . ?
B9 B4 B8 58.3(5) . . ?
B3 B4 B8 58.2(6) . . ?
B6 B5 C1 62.3(4) . . ?
B6 B5 B10 61.8(6) . . ?
C1 B5 B10 109.0(5) . . ?
B6 B5 B4 110.5(6) . . ?
C1 B5 B4 58.4(4) . . ?
B10 B5 B4 108.3(6) . . ?
B6 B5 B9 109.3(6) . . ?
C1 B5 B9 104.6(7) . . ?
B10 B5 B9 59.9(6) . . ?
B4 B5 B9 58.7(6) . . ?
C2 B6 B5 107.1(6) . . ?
C2 B6 B10 105.7(6) . . ?
B5 B6 B10 60.5(6) . . ?
C2 B6 C1 58.3(3) . . ?
B5 B6 C1 60.1(5) . . ?
B10 B6 C1 106.4(7) . . ?
C2 B6 B11 58.9(4) . . ?
B5 B6 B11 108.7(6) . . ?
B10 B6 B11 59.7(5) . . ?
C1 B6 B11 105.9(5) . . ?
B8 B7 B11 108.9(6) . . ?
B8 B7 C2 105.8(5) . . ?
B11 B7 C2 58.2(4) . . ?
B8 B7 B12 61.2(5) . . ?
B11 B7 B12 60.6(4) . . ?
C2 B7 B12 106.0(5) . . ?
B8 B7 B3 60.2(5) . . ?
B11 B7 B3 108.2(5) . . ?
C2 B7 B3 59.3(3) . . ?
B12 B7 B3 109.6(5) . . ?
B7 B8 B9 108.7(6) . . ?
B7 B8 B3 61.4(6) . . ?
B9 B8 B3 108.4(6) . . ?
B7 B8 B12 59.9(4) . . ?
B9 B8 B12 60.9(5) . . ?
B3 B8 B12 109.6(6) . . ?
B7 B8 B4 108.4(5) . . ?
B9 B8 B4 58.5(6) . . ?
B3 B8 B4 60.4(4) . . ?
B12 B8 B4 107.5(7) . . ?
B8 B9 B4 63.2(7) . . ?
B8 B9 B10 107.2(6) . . ?
B4 B9 B10 106.3(6) . . ?
B8 B9 B12 60.5(5) . . ?
B4 B9 B12 110.9(7) . . ?
B10 B9 B12 59.5(4) . . ?
B8 B9 B5 107.5(6) . . ?
B4 B9 B5 58.4(5) . . ?
B10 B9 B5 57.7(6) . . ?
B12 B9 B5 106.1(6) . . ?
B5 B10 B6 57.8(5) . . ?
B5 B10 B11 107.4(6) . . ?
B6 B10 B11 60.8(6) . . ?
B5 B10 B12 110.7(7) . . ?
B6 B10 B12 109.4(6) . . ?
B11 B10 B12 60.1(4) . . ?
B5 B10 B9 62.4(6) . . ?
B6 B10 B9 108.2(6) . . ?
B11 B10 B9 108.0(6) . . ?
B12 B10 B9 60.5(5) . . ?
C2 B11 B7 61.0(4) . . ?
C2 B11 B10 104.7(5) . . ?
B7 B11 B10 107.2(6) . . ?
C2 B11 B12 107.7(4) . . ?
B7 B11 B12 59.9(4) . . ?
B10 B11 B12 60.1(5) . . ?
C2 B11 B6 57.7(4) . . ?
B7 B11 B6 108.0(4) . . ?
B10 B11 B6 59.5(5) . . ?
B12 B11 B6 108.5(6) . . ?
B7 B12 B10 106.6(5) . . ?
B7 B12 B11 59.5(5) . . ?
B10 B12 B11 59.8(6) . . ?
B7 B12 B8 58.9(6) . . ?
B10 B12 B8 106.1(6) . . ?
B11 B12 B8 106.3(5) . . ?
B7 B12 B9 105.9(5) . . ?
B10 B12 B9 60.0(6) . . ?
B11 B12 B9 107.3(5) . . ?
B8 B12 B9 58.5(6) . . ?

loop_
_geom_bond_atom_site_label_1
_geom_bond_atom_site_label_2
_geom_bond_distance
_geom_bond_site_symmetry_2
_geom_bond_publ_flag
C1 C11 1.528(6) . ?
C1 C2 1.642(6) . ?
C1 B4 1.651(7) . ?
C1 B3 1.656(7) . ?
C1 B5 1.689(9) . ?
C1 B6 1.725(8) . ?
C2 C20 1.521(8) . ?
C2 B6 1.642(10) . ?
C2 B11 1.663(8) . ?
C2 B7 1.711(10) . ?
C2 B3 1.712(10) . ?
C11 C12 1.518(6) . ?
C12 C13 1.322(7) . ?
C12 C14 1.476(6) . ?
C14 C15 1.378(7) . ?
C14 C19 1.388(6) . ?
C15 C16 1.367(8) . ?
C16 C17 1.370(9) . ?
C17 C18 1.376(9) . ?
C18 C19 1.368(7) . ?
B3 B8 1.726(13) . ?
B3 B7 1.747(10) . ?
B3 B4 1.765(13) . ?
B4 B5 1.698(14) . ?
B4 B9 1.703(12) . ?
B4 B8 1.784(13) . ?
B5 B6 1.647(14) . ?
B5 B10 1.694(13) . ?
B5 B9 1.776(14) . ?
B6 B10 1.715(13) . ?
B6 B11 1.737(12) . ?
B7 B8 1.695(15) . ?
B7 B11 1.707(12) . ?
B7 B12 1.714(9) . ?
B8 B9 1.700(17) . ?
B8 B12 1.735(10) . ?
B9 B10 1.733(17) . ?
B9 B12 1.742(9) . ?
B10 B11 1.718(13) . ?
B10 B12 1.724(11) . ?
B11 B12 1.724(10) . ?
